data_2201774
loop_
_publ_author_name
'Sundar, T. V.'
'Parthasarathi, V.'
'Thamotharan, S.'
'Sekar, K. G.'

_publ_section_title
;
 Quinolinium dichromate, [C~9~H~7~NH^+^]~2~&#x00B7;Cr~2~O~7~^2{-^}
;
_journal_issue 6
_journal_name_full 'Acta Crystallographica Section E'
_journal_page_first m327
_journal_page_last m329
_journal_paper_doi 10.1107/S1600536803009802
_journal_volume 59
_journal_year 2003
_chemical_formula_iupac '(C9 H8 N)2 [Cr2 O7]'
_chemical_formula_moiety '2C9 H8 N 1+, Cr2 O7 2-'
_chemical_formula_sum 'C18 H16 Cr2 N2 O7'
_chemical_formula_weight 476.33
_chemical_melting_point 433
_chemical_name_systematic
;
Quinolinium dichromate
;
_space_group_IT_number 14
_symmetry_cell_setting monoclinic
_symmetry_space_group_name_Hall '-P 2ybc'
_symmetry_space_group_name_H-M 'P 1 21/c 1'
_atom_sites_solution_hydrogens geom
_atom_sites_solution_primary direct
_atom_sites_solution_secondary difmap
_audit_creation_method 'WinGX-Routine XCAD4'
_cell_angle_alpha 90.00
_cell_angle_beta 97.67(3)
_cell_angle_gamma 90.00
_cell_formula_units_Z 4
_cell_length_a 12.286(5)
_cell_length_b 9.965(3)
_cell_length_c 15.386(5)
_cell_measurement_reflns_used 25
_cell_measurement_temperature 293(2)
_cell_measurement_theta_max 25.00
_cell_measurement_theta_min 2.00
_cell_volume 1866.9(11)
_computing_cell_refinement 'CAD-4 EXPRESS'
_computing_data_collection 'CAD-4 EXPRESS (Enraf-Nonius, 1994)'
_computing_data_reduction 'XCAD4 (Harms & Wocadlo, 1995)'
_computing_molecular_graphics 'WinGX (Version 1.64.02; Farrugia, 1999) and PLATON (Spek, 2002)'
_computing_publication_material 'SHELXL97 and PARST (Nardelli, 1995)'
_computing_structure_refinement 'SHELXL97 (Sheldrick, 1997)'
_computing_structure_solution 'SHELXS97 (Sheldrick, 1997)'
_diffrn_ambient_temperature 293(2)
_diffrn_measured_fraction_theta_full 1.000
_diffrn_measured_fraction_theta_max 1.000
_diffrn_measurement_device '\k-geometry diffractometer'
_diffrn_measurement_device_type 'Enraf-Nonius CAD-4'
_diffrn_measurement_method 'Non-profiled \w/2\q'
_diffrn_radiation_monochromator graphite
_diffrn_radiation_type MoK\a
_diffrn_radiation_wavelength 0.71073
_diffrn_reflns_av_R_equivalents 0.0336
_diffrn_reflns_av_sigmaI/netI 0.0358
_diffrn_reflns_limit_h_max 14
_diffrn_reflns_limit_h_min 0
_diffrn_reflns_limit_k_max 11
_diffrn_reflns_limit_k_min 0
_diffrn_reflns_limit_l_max 18
_diffrn_reflns_limit_l_min -18
_diffrn_reflns_number 3447
_diffrn_reflns_theta_full 24.97
_diffrn_reflns_theta_max 24.97
_diffrn_reflns_theta_min 2.44
_diffrn_standards_decay_% 0
_diffrn_standards_interval_time 60
_diffrn_standards_number 2
_exptl_absorpt_coefficient_mu 1.209
_exptl_absorpt_correction_T_max 0.8886
_exptl_absorpt_correction_T_min 0.7130
_exptl_absorpt_correction_type '\y scan'
_exptl_absorpt_process_details '(North et al., 1968)'
_exptl_crystal_colour 'orange red'
_exptl_crystal_density_diffrn 1.695
_exptl_crystal_density_method 'not measured'
_exptl_crystal_description needles
_exptl_crystal_F_000 968
_exptl_crystal_size_max 0.30
_exptl_crystal_size_mid 0.20
_exptl_crystal_size_min 0.10
_refine_diff_density_max 1.118
_refine_diff_density_min -0.574
_refine_ls_extinction_method none
_refine_ls_goodness_of_fit_ref 1.041
_refine_ls_hydrogen_treatment constr
_refine_ls_matrix_type full
_refine_ls_number_parameters 262
_refine_ls_number_reflns 3283
_refine_ls_number_restraints 0
_refine_ls_restrained_S_all 1.041
_refine_ls_R_factor_all 0.0930
_refine_ls_R_factor_gt 0.0559
_refine_ls_shift/su_max <0.001
_refine_ls_shift/su_mean 0.000
_refine_ls_structure_factor_coef Fsqd
_refine_ls_weighting_details 'calc w = 1/[\s^2^(Fo^2^)+(0.0975P)^2^+1.1704P] where P = (Fo^2^+2Fc^2^)/3'
_refine_ls_weighting_scheme calc
_refine_ls_wR_factor_gt 0.1374
_refine_ls_wR_factor_ref 0.1618
_reflns_number_gt 2210
_reflns_number_total 3283
_reflns_threshold_expression I>2\s(I)
_cod_data_source_file br6097.cif
_cod_data_source_block I
_cod_depositor_comments
;
The following automatic conversions were performed:
'_symmetry_cell_setting' value 'Monoclinic' changed to 'monoclinic'
according to '/home/saulius/struct/CIF-dictionaries/cif_core.dic'
dictionary named 'cif_core.dic' version 2.4.1 from 2010-06-29.

Automatic conversion script
Id: cif_fix_enum 1527 2010-12-29 10:47:43Z saulius 

The following automatic conversions were performed:

'_symmetry_cell_setting' value 'Monoclinic' changed to 'monoclinic'
according to /home/saulius/struct/CIF-dictionaries/cif_core.dic
dictionary named 'cif_core.dic' version 2.4.1 from 2010-06-29.

Automatic conversion script
Id: cif_fix_values 1715 2011-07-08 13:25:40Z adriana 
;
_cod_original_sg_symbol_H-M 'P 21/c'
_cod_database_code 2201774
_cod_database_fobs_code 2201774

loop_
_symmetry_equiv_pos_as_xyz
'x, y, z'
'-x, y+1/2, -z+1/2'
'-x, -y, -z'
'x, -y-1/2, z-1/2'

loop_
_atom_site_label
_atom_site_fract_x
_atom_site_fract_y
_atom_site_fract_z
_atom_site_U_iso_or_equiv
_atom_site_adp_type
_atom_site_calc_flag
_atom_site_refinement_flags
_atom_site_occupancy
_atom_site_disorder_assembly
_atom_site_disorder_group
_atom_site_type_symbol
N1 0.3239(4) 0.1135(4) 0.0009(3) 0.0541(11) Uani d . 1 . . N
H1 0.3304 0.0276 0.0019 0.065 Uiso calc R 1 . . H
C11 0.4057(5) 0.1868(7) -0.0208(4) 0.0615(15) Uani d . 1 . . C
H11 0.4691 0.1452 -0.0344 0.074 Uiso calc R 1 . . H
C12 0.3977(5) 0.3259(7) -0.0233(4) 0.0624(16) Uani d . 1 . . C
H12 0.4551 0.3771 -0.0393 0.075 Uiso calc R 1 . . H
C13 0.3068(4) 0.3862(5) -0.0025(3) 0.0464(12) Uani d . 1 . . C
H13 0.3023 0.4794 -0.0037 0.056 Uiso calc R 1 . . H
C14 0.1210(5) 0.3689(6) 0.0417(3) 0.0598(15) Uani d . 1 . . C
H14 0.1125 0.4617 0.0412 0.072 Uiso calc R 1 . . H
C15 0.0391(5) 0.2890(7) 0.0627(4) 0.0696(19) Uani d . 1 . . C
H15 -0.0259 0.3274 0.0756 0.084 Uiso calc R 1 . . H
C16 0.0510(5) 0.1492(7) 0.0650(4) 0.0622(15) Uani d . 1 . . C
H16 -0.0058 0.0962 0.0804 0.075 Uiso calc R 1 . . H
C17 0.1425(4) 0.0910(6) 0.0457(3) 0.0535(13) Uani d . 1 . . C
H17 0.1494 -0.0019 0.0479 0.064 Uiso calc R 1 . . H
C18 0.2283(4) 0.1701(5) 0.0219(3) 0.0392(11) Uani d . 1 . . C
C19 0.2195(4) 0.3115(5) 0.0206(3) 0.0415(11) Uani d . 1 . . C
N2 0.3078(3) 0.0656(4) 0.2508(2) 0.0389(9) Uani d . 1 . . N
H2 0.3085 -0.0207 0.2510 0.047 Uiso calc R 1 . . H
C21 0.3936(4) 0.1291(5) 0.2287(3) 0.0460(12) Uani d . 1 . . C
H21 0.4531 0.0806 0.2138 0.055 Uiso calc R 1 . . H
C22 0.3959(5) 0.2692(5) 0.2273(4) 0.0514(13) Uani d . 1 . . C
H22 0.4563 0.3145 0.2112 0.062 Uiso calc R 1 . . H
C23 0.3088(4) 0.3379(5) 0.2499(3) 0.0477(12) Uani d . 1 . . C
H23 0.3098 0.4313 0.2491 0.057 Uiso calc R 1 . . H
C24 0.1227(5) 0.3363(5) 0.2985(3) 0.0545(14) Uani d . 1 . . C
H24 0.1205 0.4295 0.3004 0.065 Uiso calc R 1 . . H
C25 0.0368(5) 0.2649(6) 0.3188(4) 0.0586(15) Uani d . 1 . . C
H25 -0.0242 0.3094 0.3346 0.070 Uiso calc R 1 . . H
C26 0.0379(4) 0.1243(6) 0.3163(3) 0.0536(13) Uani d . 1 . . C
H26 -0.0230 0.0765 0.3293 0.064 Uiso calc R 1 . . H
C27 0.1267(4) 0.0572(5) 0.2951(3) 0.0465(12) Uani d . 1 . . C
H27 0.1276 -0.0361 0.2948 0.056 Uiso calc R 1 . . H
C28 0.2174(4) 0.1298(4) 0.2737(3) 0.0350(10) Uani d . 1 . . C
C29 0.2170(4) 0.2711(4) 0.2743(3) 0.0375(10) Uani d . 1 . . C
Cr1 0.30506(7) 0.72205(7) 0.35440(5) 0.0406(3) Uani d . 1 . . Cr
Cr2 0.31064(6) 0.73438(7) 0.13915(5) 0.0366(3) Uani d . 1 . . Cr
O1 0.1883(4) 0.6592(6) 0.3580(4) 0.1080(19) Uani d . 1 . . O
O2 0.3967(3) 0.6074(4) 0.3724(3) 0.0643(11) Uani d . 1 . . O
O3 0.3303(5) 0.8429(4) 0.4207(3) 0.1047(19) Uani d . 1 . . O
O4 0.1906(3) 0.6964(6) 0.0967(3) 0.0929(16) Uani d . 1 . . O
O5 0.3916(3) 0.6083(3) 0.1416(2) 0.0589(10) Uani d . 1 . . O
O6 0.3569(3) 0.8591(3) 0.0879(2) 0.0614(11) Uani d . 1 . . O
O7 0.3085(3) 0.7971(3) 0.2489(2) 0.0607(11) Uani d . 1 . . O

loop_
_atom_site_aniso_label
_atom_site_aniso_U_11
_atom_site_aniso_U_22
_atom_site_aniso_U_33
_atom_site_aniso_U_12
_atom_site_aniso_U_13
_atom_site_aniso_U_23
N1 0.061(3) 0.049(2) 0.051(3) 0.014(2) 0.003(2) 0.000(2)
C11 0.046(3) 0.098(5) 0.041(3) 0.011(3) 0.007(3) -0.005(3)
C12 0.058(4) 0.091(5) 0.036(3) -0.026(3) 0.002(3) 0.009(3)
C13 0.066(4) 0.041(3) 0.029(3) -0.009(2) -0.002(2) 0.0022(19)
C14 0.074(4) 0.063(3) 0.041(3) 0.027(3) 0.001(3) -0.012(3)
C15 0.048(3) 0.121(6) 0.041(3) 0.021(4) 0.009(3) -0.012(3)
C16 0.054(4) 0.090(5) 0.043(3) -0.011(3) 0.009(3) 0.000(3)
C17 0.058(3) 0.057(3) 0.044(3) -0.006(3) 0.001(3) 0.003(2)
C18 0.047(3) 0.047(3) 0.023(2) 0.001(2) 0.001(2) -0.0022(19)
C19 0.055(3) 0.042(2) 0.025(2) 0.005(2) -0.002(2) -0.002(2)
N2 0.052(2) 0.0322(19) 0.033(2) 0.0054(18) 0.0047(18) -0.0024(15)
C21 0.045(3) 0.055(3) 0.038(3) 0.004(2) 0.005(2) -0.003(2)
C22 0.049(3) 0.060(3) 0.046(3) -0.017(3) 0.010(2) 0.001(2)
C23 0.070(4) 0.032(2) 0.039(3) -0.009(2) 0.001(2) -0.0002(19)
C24 0.076(4) 0.044(3) 0.043(3) 0.016(3) 0.005(3) -0.003(2)
C25 0.053(3) 0.081(4) 0.044(3) 0.017(3) 0.014(3) 0.002(3)
C26 0.047(3) 0.077(4) 0.037(3) -0.002(3) 0.009(2) 0.010(3)
C27 0.053(3) 0.045(3) 0.041(3) -0.009(2) 0.005(2) 0.005(2)
C28 0.045(3) 0.039(2) 0.021(2) 0.0022(19) 0.0021(19) -0.0004(17)
C29 0.048(3) 0.038(2) 0.024(2) 0.001(2) -0.0012(19) -0.0030(18)
Cr1 0.0604(6) 0.0343(4) 0.0298(4) 0.0023(3) 0.0166(4) 0.0007(3)
Cr2 0.0472(5) 0.0370(4) 0.0269(4) -0.0002(3) 0.0089(3) -0.0026(3)
O1 0.068(3) 0.117(4) 0.146(5) -0.004(3) 0.043(3) 0.022(4)
O2 0.078(3) 0.058(2) 0.059(3) 0.0172(19) 0.012(2) 0.0113(19)
O3 0.227(6) 0.046(2) 0.038(2) 0.013(3) 0.009(3) -0.0123(18)
O4 0.056(3) 0.138(4) 0.087(4) -0.022(3) 0.015(2) -0.021(3)
O5 0.091(3) 0.0390(18) 0.049(2) 0.0136(18) 0.016(2) -0.0014(16)
O6 0.096(3) 0.0411(18) 0.052(2) 0.0033(19) 0.028(2) 0.0077(16)
O7 0.113(3) 0.0398(19) 0.032(2) 0.0141(19) 0.022(2) 0.0001(14)

loop_
_atom_type_symbol
_atom_type_description
_atom_type_scat_dispersion_real
_atom_type_scat_dispersion_imag
_atom_type_scat_source
C C 0.0033 0.0016 'International Tables Vol C Tables 4.2.6.8 and 6.1.1.4'
H H 0.0000 0.0000 'International Tables Vol C Tables 4.2.6.8 and 6.1.1.4'
N N 0.0061 0.0033 'International Tables Vol C Tables 4.2.6.8 and 6.1.1.4'
O O 0.0106 0.0060 'International Tables Vol C Tables 4.2.6.8 and 6.1.1.4'
Cr Cr 0.3209 0.6236 'International Tables Vol C Tables 4.2.6.8 and 6.1.1.4'

loop_
_geom_angle_atom_site_label_1
_geom_angle_atom_site_label_2
_geom_angle_atom_site_label_3
_geom_angle
C11 N1 C18 122.2(5)
C11 N1 H1 118.9
C18 N1 H1 118.9
N1 C11 C12 120.4(5)
N1 C11 H11 119.8
C12 C11 H11 119.8
C13 C12 C11 119.8(5)
C13 C12 H12 120.1
C11 C12 H12 120.1
C12 C13 C19 121.0(5)
C12 C13 H13 119.5
C19 C13 H13 119.5
C15 C14 C19 120.1(5)
C15 C14 H14 119.9
C19 C14 H14 119.9
C14 C15 C16 120.8(5)
C14 C15 H15 119.6
C16 C15 H15 119.6
C17 C16 C15 121.0(6)
C17 C16 H16 119.5
C15 C16 H16 119.5
C16 C17 C18 119.9(5)
C16 C17 H17 120.0
C18 C17 H17 120.0
N1 C18 C17 121.6(4)
N1 C18 C19 118.1(4)
C17 C18 C19 120.3(5)
C13 C19 C18 118.5(5)
C13 C19 C14 123.7(5)
C18 C19 C14 117.8(5)
C21 N2 C28 123.3(4)
C21 N2 H2 118.4
C28 N2 H2 118.4
N2 C21 C22 120.3(5)
N2 C21 H21 119.8
C22 C21 H21 119.8
C23 C22 C21 118.9(5)
C23 C22 H22 120.6
C21 C22 H22 120.6
C22 C23 C29 121.3(4)
C22 C23 H23 119.4
C29 C23 H23 119.4
C25 C24 C29 120.9(5)
C25 C24 H24 119.6
C29 C24 H24 119.6
C24 C25 C26 120.8(5)
C24 C25 H25 119.6
C26 C25 H25 119.6
C27 C26 C25 120.7(5)
C27 C26 H26 119.7
C25 C26 H26 119.7
C26 C27 C28 119.5(5)
C26 C27 H27 120.3
C28 C27 H27 120.3
N2 C28 C27 121.1(4)
N2 C28 C29 118.2(4)
C27 C28 C29 120.7(4)
C23 C29 C28 118.0(4)
C23 C29 C24 124.5(5)
C28 C29 C24 117.5(4)
O1 Cr1 O3 112.4(3)
O1 Cr1 O2 109.5(3)
O3 Cr1 O2 111.0(3)
O1 Cr1 O7 109.2(3)
O3 Cr1 O7 103.9(2)
O2 Cr1 O7 110.62(18)
O4 Cr2 O5 111.4(3)
O4 Cr2 O6 110.7(3)
O5 Cr2 O6 110.95(19)
O4 Cr2 O7 110.0(2)
O5 Cr2 O7 109.66(18)
O6 Cr2 O7 103.92(17)
Cr1 O7 Cr2 135.1(2)

loop_
_geom_bond_atom_site_label_1
_geom_bond_atom_site_label_2
_geom_bond_site_symmetry_2
_geom_bond_distance
_geom_bond_publ_flag
N1 C11 . 1.321(7) ?
N1 C18 . 1.380(6) ?
N1 H1 . 0.8600 ?
C11 C12 . 1.389(9) ?
C11 H11 . 0.9300 ?
C12 C13 . 1.344(8) ?
C12 H12 . 0.9300 ?
C13 C19 . 1.391(7) ?
C13 H13 . 0.9300 ?
C14 C15 . 1.356(8) ?
C14 C19 . 1.415(7) ?
C14 H14 . 0.9300 ?
C15 C16 . 1.401(9) ?
C15 H15 . 0.9300 ?
C16 C17 . 1.333(8) ?
C16 H16 . 0.9300 ?
C17 C18 . 1.404(7) ?
C17 H17 . 0.9300 ?
C18 C19 . 1.414(7) ?
N2 C21 . 1.312(6) ?
N2 C28 . 1.368(6) ?
N2 H2 . 0.8600 ?
C21 C22 . 1.397(7) ?
C21 H21 . 0.9300 ?
C22 C23 . 1.355(7) ?
C22 H22 . 0.9300 ?
C23 C29 . 1.403(7) ?
C23 H23 . 0.9300 ?
C24 C25 . 1.343(8) ?
C24 C29 . 1.421(7) ?
C24 H24 . 0.9300 ?
C25 C26 . 1.402(8) ?
C25 H25 . 0.9300 ?
C26 C27 . 1.356(7) ?
C26 H26 . 0.9300 ?
C27 C28 . 1.404(6) ?
C27 H27 . 0.9300 ?
C28 C29 . 1.408(6) ?
Cr1 O1 . 1.572(5) ?
Cr1 O3 . 1.582(4) ?
Cr1 O2 . 1.602(4) ?
Cr1 O7 . 1.793(3) ?
Cr2 O4 . 1.577(4) ?
Cr2 O5 . 1.599(3) ?
Cr2 O6 . 1.615(3) ?
Cr2 O7 . 1.804(3) ?
Cg1 Cg4 . 3.667(3) yes
Cg2 Cg3 . 3.609(3) yes

loop_
_geom_hbond_atom_site_label_D
_geom_hbond_atom_site_label_H
_geom_hbond_atom_site_label_A
_geom_hbond_site_symmetry_A
_geom_hbond_distance_DH
_geom_hbond_distance_HA
_geom_hbond_distance_DA
_geom_hbond_angle_DHA
_geom_hbond_publ_flag
N1 H1 O6 1_545 0.86 2.14 2.871(5) 143 yes
N2 H2 O7 1_545 0.86 1.82 2.676(5) 179 yes
C11 H11 O6 3_665 0.93 2.39 3.254(7) 154 yes
C13 H13 O3 4_575 0.93 2.17 2.976(6) 144 yes
C21 H21 O2 2_645 0.93 2.43 3.189(6) 139 yes
C24 H24 O1 . 0.93 2.55 3.413(8) 154 yes

loop_
_geom_torsion_atom_site_label_1
_geom_torsion_atom_site_label_2
_geom_torsion_atom_site_label_3
_geom_torsion_atom_site_label_4
_geom_torsion
_geom_torsion_publ_flag
C18 N1 C11 C12 -0.2(8) ?
N1 C11 C12 C13 0.9(9) ?
C11 C12 C13 C19 -0.8(8) ?
C19 C14 C15 C16 1.0(8) ?
C14 C15 C16 C17 -0.9(9) ?
C15 C16 C17 C18 -0.4(9) ?
C11 N1 C18 C17 -179.3(5) ?
C11 N1 C18 C19 -0.5(7) ?
C16 C17 C18 N1 -179.6(5) ?
C16 C17 C18 C19 1.7(8) ?
C12 C13 C19 C18 0.1(7) ?
C12 C13 C19 C14 -178.9(5) ?
N1 C18 C19 C13 0.6(7) ?
C17 C18 C19 C13 179.4(4) ?
N1 C18 C19 C14 179.6(4) ?
C17 C18 C19 C14 -1.6(7) ?
C15 C14 C19 C13 179.3(5) ?
C15 C14 C19 C18 0.3(7) ?
C28 N2 C21 C22 -0.1(7) ?
N2 C21 C22 C23 0.5(8) ?
C21 C22 C23 C29 0.0(8) ?
C29 C24 C25 C26 -0.1(8) ?
C24 C25 C26 C27 1.4(9) ?
C25 C26 C27 C28 -1.4(8) ?
C21 N2 C28 C27 178.6(4) ?
C21 N2 C28 C29 -0.7(6) ?
C26 C27 C28 N2 -179.1(4) ?
C26 C27 C28 C29 0.2(7) ?
C22 C23 C29 C28 -0.8(7) ?
C22 C23 C29 C24 -179.9(5) ?
N2 C28 C29 C23 1.1(6) ?
C27 C28 C29 C23 -178.2(4) ?
N2 C28 C29 C24 -179.7(4) ?
C27 C28 C29 C24 1.0(7) ?
C25 C24 C29 C23 178.1(5) ?
C25 C24 C29 C28 -1.0(7) ?
O1 Cr1 O7 Cr2 -71.5(4) yes
O3 Cr1 O7 Cr2 168.3(4) ?
O2 Cr1 O7 Cr2 49.1(4) ?
O4 Cr2 O7 Cr1 81.3(4) ?
O5 Cr2 O7 Cr1 -41.6(4) ?
O6 Cr2 O7 Cr1 -160.3(3) yes

loop_
_cod_related_entry_id
_cod_related_entry_database
_cod_related_entry_code
1 ChemSpider 9640527
